data_2200720
loop_
_publ_author_name
'Baskar Raj, Savarimuthu'
'Thomas Muthiah, Packianathan'
'Bocelli, Gabriele'
'Righi, Lara'

_publ_section_title
;
 Tetraaqua(8-hydroxyquinoline-5-sulfonato-<i>N,O</i>)nickel(II)
 monohydrate
;
_journal_issue 12
_journal_name_full 'Acta Crystallographica Section E'
_journal_page_first m591
_journal_page_last m594
_journal_paper_doi 10.1107/S1600536801017792
_journal_volume 57
_journal_year 2001
_chemical_formula_iupac '[Ni (C9 H13 N O8 S)], H2 O'
_chemical_formula_moiety 'C9 H13 N Ni O8 S, H2 O'
_chemical_formula_structural '(Ni (C9 H5 N O4 S) (H2 O)4), H2 O'
_chemical_formula_sum 'C9 H15 N Ni O9 S'
_chemical_formula_weight 371.99
_chemical_name_common
;
 8-Hydroxyquinoline-5-sulfonic acid nickel(II)
;
_chemical_name_systematic
;
 [Tetraaqua(quinolinolato-N,O]-5-sulfonic nickel(II)]monohydrate
;
_space_group_IT_number 14
_symmetry_cell_setting monoclinic
_symmetry_space_group_name_Hall '-P 2yn'
_symmetry_space_group_name_H-M 'P 1 21/n 1'
_cell_angle_alpha 90
_cell_angle_beta 93.73(2)
_cell_angle_gamma 90
_cell_formula_units_Z 4
_cell_length_a 7.366(2)
_cell_length_b 9.000(2)
_cell_length_c 21.456(2)
_cell_measurement_reflns_used 25
_cell_measurement_temperature 293(2)
_cell_measurement_theta_max 28.0
_cell_measurement_theta_min 1.9
_cell_volume 1419.4(5)
_computing_cell_refinement MolEN
_computing_data_collection 'MolEN (Fair, 1990)'
_computing_data_reduction MolEN
_computing_molecular_graphics 'PLATON97 (Spek, 1997)'
_computing_publication_material PLATON97
_computing_structure_refinement 'SHELXL97 (Sheldrick, 1997)'
_computing_structure_solution 'SIR97 (Altomare et al., 1999)'
_diffrn_ambient_temperature 293(2)
_diffrn_measured_fraction_theta_full .94
_diffrn_measured_fraction_theta_max .94
_diffrn_measurement_device_type 'Bruker AXS SMART'
_diffrn_measurement_method \w--2\q
_diffrn_radiation_monochromator graphite
_diffrn_radiation_source 'fine-ficus sealed tube'
_diffrn_radiation_type MoKa
_diffrn_radiation_wavelength .71069
_diffrn_reflns_av_R_equivalents .0231
_diffrn_reflns_av_sigmaI/netI .0160
_diffrn_reflns_limit_h_max 9
_diffrn_reflns_limit_h_min -9
_diffrn_reflns_limit_k_max 11
_diffrn_reflns_limit_k_min -11
_diffrn_reflns_limit_l_max 28
_diffrn_reflns_limit_l_min -28
_diffrn_reflns_number 14764
_diffrn_reflns_reduction_process
;
 ?
;
_diffrn_reflns_theta_full 28.05
_diffrn_reflns_theta_max 28.05
_diffrn_reflns_theta_min 1.90
_diffrn_standards_decay_% 0
_diffrn_standards_interval_time 60
_diffrn_standards_number 3
_exptl_absorpt_coefficient_mu 1.556
_exptl_absorpt_correction_T_max .678
_exptl_absorpt_correction_T_min .519
_exptl_absorpt_correction_type '\y scan'
_exptl_absorpt_process_details '(North et al., 1968)'
_exptl_crystal_colour green
_exptl_crystal_density_diffrn 1.741
_exptl_crystal_density_method none
_exptl_crystal_description Prism
_exptl_crystal_F_000 768
_exptl_crystal_size_max .36
_exptl_crystal_size_mid .29
_exptl_crystal_size_min .25
_refine_diff_density_max .127
_refine_diff_density_min -.099
_refine_ls_extinction_method none
_refine_ls_goodness_of_fit_ref 1.024
_refine_ls_hydrogen_treatment refall
_refine_ls_matrix_type full
_refine_ls_number_parameters 251
_refine_ls_number_reflns 3222
_refine_ls_number_restraints 0
_refine_ls_restrained_S_all 1.024
_refine_ls_R_factor_all .0267
_refine_ls_R_factor_gt .0228
_refine_ls_shift/su_max .009
_refine_ls_shift/su_mean .001
_refine_ls_structure_factor_coef Fsqd
_refine_ls_weighting_details 'calc w = 1/[\s^2^(Fo^2^)+(0.0377P)^2^+0.4020P] where P = (Fo^2^+2Fc^2^)/3'
_refine_ls_weighting_scheme calc
_refine_ls_wR_factor_ref .0624
_reflns_number_gt 2925
_reflns_number_total 3222
_reflns_threshold_expression I>2\s(I)
_cod_data_source_file ob6080.cif
_cod_data_source_block I
_cod_depositor_comments
;
The following automatic conversions were performed:
'_symmetry_cell_setting' value 'Monoclinic' changed to 'monoclinic'
according to '/home/saulius/struct/CIF-dictionaries/cif_core.dic'
dictionary named 'cif_core.dic' version 2.4.1 from 2010-06-29.

Automatic conversion script
Id: cif_fix_enum 1527 2010-12-29 10:47:43Z saulius 

The following automatic conversions were performed:

'_symmetry_cell_setting' value 'Monoclinic' changed to 'monoclinic'
according to /home/saulius/struct/CIF-dictionaries/cif_core.dic
dictionary named 'cif_core.dic' version 2.4.1 from 2010-06-29.

Automatic conversion script
Id: cif_fix_values 1715 2011-07-08 13:25:40Z adriana 
;
_cod_original_sg_symbol_H-M 'P 21/n'
_cod_database_code 2200720

loop_
_symmetry_equiv_pos_as_xyz
x,y,z
1/2-x,1/2+y,1/2-z
-x,-y,-z
1/2+x,1/2-y,1/2+z

loop_
_atom_site_aniso_label
_atom_site_aniso_U_11
_atom_site_aniso_U_22
_atom_site_aniso_U_33
_atom_site_aniso_U_12
_atom_site_aniso_U_13
_atom_site_aniso_U_23
Ni1 .02840(10) .02350(10) .01820(10) -.00340(10) .00020(10) .00000(10)
S17 .0299(2) .0271(2) .0184(2) .00440(10) -.00060(10) -.00340(10)
O2 .0446(7) .0278(6) .0305(6) -.0090(5) .0102(5) -.0051(5)
O3 .0315(6) .0353(7) .0377(7) -.0024(5) .0031(6) .0061(5)
O4 .0310(6) .0364(6) .0263(6) .0018(5) .0014(5) .0037(5)
O5 .0394(7) .0340(6) .0210(5) -.0083(5) .0002(5) .0026(5)
O6 .0372(6) .0261(5) .0188(5) -.0066(4) -.0006(4) .0022(4)
O18 .0421(7) .0295(6) .0275(6) .0039(5) -.0050(5) -.0087(5)
O19 .0386(6) .0402(7) .0253(6) .0010(5) .0070(5) .0002(5)
O20 .0378(6) .0393(7) .0292(6) .0133(5) -.0014(5) -.0001(5)
N7 .0280(6) .0239(6) .0214(6) -.0029(5) .0000(5) -.0007(5)
C8 .0383(9) .0231(7) .0271(8) -.0038(6) -.0015(6) -.0011(6)
C9 .0445(10) .0240(8) .0308(8) -.0027(7) -.0020(7) .0056(6)
C10 .0390(9) .0283(8) .0220(8) .0006(7) .0001(6) .0041(6)
C11 .0258(7) .0255(7) .0212(7) .0001(6) .0022(5) -.0002(6)
C12 .0281(7) .0277(7) .0184(7) .0001(6) .0005(5) -.0013(5)
C13 .0383(9) .0246(7) .0261(8) -.0045(6) .0014(6) -.0044(6)
C14 .0447(9) .0225(7) .0249(8) -.0060(7) .0026(7) .0016(6)
C15 .0271(7) .0262(7) .0206(7) -.0033(6) .0016(5) .0021(5)
C16 .0246(7) .0234(7) .0205(7) -.0018(5) .0019(5) -.0010(5)
O1 .0498(8) .0353(7) .0382(7) -.0066(6) .0060(6) -.0056(6)

loop_
_atom_site_label
_atom_site_fract_x
_atom_site_fract_y
_atom_site_fract_z
_atom_site_U_iso_or_equiv
_atom_site_thermal_displace_type
_atom_site_calc_flag
_atom_site_refinement_flags
_atom_site_occupancy
_atom_site_type_symbol
Ni1 .14810(3) .23203(2) .444080(10) .02340(10) Uani . . 1.000 Ni
S17 -.09951(5) .03912(4) .13820(2) .02520(10) Uani . . 1.000 S
O2 .25729(19) .43254(14) .47382(6) .0340(4) Uani . . 1.000 O
O3 .41182(17) .16353(15) .42669(7) .0348(4) Uani . . 1.000 O
O4 -.10412(16) .31460(14) .46637(6) .0313(3) Uani . . 1.000 O
O5 .18929(17) .15168(14) .53371(5) .0315(3) Uani . . 1.000 O
O6 .05801(15) .03199(12) .41243(5) .0275(3) Uani . . 1.000 O
O18 -.12771(16) -.11759(13) .12173(5) .0333(4) Uani . . 1.000 O
O19 .05744(16) .10137(14) .10897(5) .0345(4) Uani . . 1.000 O
O20 -.26216(16) .12715(14) .12556(5) .0356(4) Uani . . 1.000 O
N7 .09165(17) .28958(14) .35164(6) .0245(3) Uani . . 1.000 N
C8 .0987(2) .42023(17) .32393(8) .0297(5) Uani . . 1.000 C
C9 .0583(3) .43781(18) .25937(8) .0333(5) Uani . . 1.000 C
C10 .0113(2) .31748(18) .22336(7) .0298(5) Uani . . 1.000 C
C11 .0010(2) .17478(16) .25149(7) .0241(4) Uani . . 1.000 C
C12 -.0463(2) .04052(16) .21937(7) .0248(4) Uani . . 1.000 C
C13 -.0524(2) -.09077(18) .25230(8) .0297(5) Uani . . 1.000 C
C14 -.0148(2) -.09687(17) .31715(7) .0307(5) Uani . . 1.000 C
C15 .0290(2) .03031(16) .35102(7) .0246(4) Uani . . 1.000 C
C16 .04154(19) .16756(16) .31690(7) .0228(4) Uani . . 1.000 C
O1 .1686(2) .34024(17) .03504(7) .0410(4) Uani . . 1.000 O
H2 .322(3) .481(3) .4524(12) .056(7) Uiso . . 1.000 H
H2' .199(4) .493(3) .4902(12) .057(7) Uiso . . 1.000 H
H3 .468(4) .222(3) .4062(13) .062(8) Uiso . . 1.000 H
H3' .465(4) .149(3) .4579(14) .071(9) Uiso . . 1.000 H
H4 -.155(4) .261(3) .4878(13) .057(8) Uiso . . 1.000 H
H4' -.166(3) .332(3) .4343(13) .060(7) Uiso . . 1.000 H
H5 .108(3) .098(3) .5469(11) .050(6) Uiso . . 1.000 H
H5' .219(3) .217(3) .5628(13) .057(7) Uiso . . 1.000 H
H8 .135(2) .504(2) .3498(8) .027(4) Uiso . . 1.000 H
H9 .063(3) .533(2) .2401(10) .043(5) Uiso . . 1.000 H
H10 -.015(3) .329(2) .1786(10) .038(5) Uiso . . 1.000 H
H13 -.090(3) -.181(2) .2304(9) .036(5) Uiso . . 1.000 H
H14 -.019(3) -.186(2) .3396(10) .046(6) Uiso . . 1.000 H
H1 .125(4) .294(3) .0586(14) .063(9) Uiso . . 1.000 H
H1' .225(4) .396(3) .0519(12) .058(8) Uiso . . 1.000 H

loop_
_atom_type_symbol
_atom_type_description
_atom_type_scat_dispersion_real
_atom_type_scat_dispersion_imag
_atom_type_scat_source
S S .1246 .1234 'International Tables Vol C Tables 4.2.6.8 and 6.1.1.4'
O O .0106 .0060 'International Tables Vol C Tables 4.2.6.8 and 6.1.1.4'
Ni Ni .3393 1.1124 'International Tables Vol C Tables 4.2.6.8 and 6.1.1.4'
N N .0061 .0033 'International Tables Vol C Tables 4.2.6.8 and 6.1.1.4'
H H .0000 .0000 'International Tables Vol C Tables 4.2.6.8 and 6.1.1.4'
C C .0033 .0016 'International Tables Vol C Tables 4.2.6.8 and 6.1.1.4'

loop_
_geom_angle_atom_site_label_1
_geom_angle_atom_site_label_2
_geom_angle_atom_site_label_3
_geom_angle
_geom_angle_publ_flag
O2 Ni1 O3 88.00(6) yes
O2 Ni1 O4 87.28(6) yes
O2 Ni1 O5 89.28(5) yes
O2 Ni1 O6 175.96(5) yes
O2 Ni1 N7 97.35(5) yes
O3 Ni1 O4 175.02(6) yes
O3 Ni1 O5 88.91(6) yes
O3 Ni1 O6 88.05(5) yes
O3 Ni1 N7 91.94(6) yes
O4 Ni1 O5 89.44(5) yes
O4 Ni1 O6 96.69(5) yes
O4 Ni1 N7 90.24(5) yes
O5 Ni1 O6 91.50(5) yes
O5 Ni1 N7 173.34(5) yes
O6 Ni1 N7 81.93(5) yes
O18 S17 O19 111.65(7) ?
O18 S17 O20 112.27(7) ?
O18 S17 C12 105.33(7) ?
O19 S17 O20 112.20(7) ?
O19 S17 C12 106.87(7) ?
O20 S17 C12 108.05(7) ?
Ni1 O6 C15 111.94(9) ?
H2 O2 H2' 104(3) no
Ni1 O2 H2 121.9(19) no
Ni1 O2 H2' 122(2) no
Ni1 O3 H3 115(2) no
Ni1 O3 H3' 109(2) no
H3 O3 H3' 109(3) no
Ni1 O4 H4 113(2) no
H4 O4 H4' 111(3) no
Ni1 O4 H4' 109.4(17) no
Ni1 O5 H5' 116.4(18) no
H5 O5 H5' 107(2) no
Ni1 O5 H5 117.1(16) no
H1 O1 H1' 108(3) no
C8 N7 C16 119.21(14) ?
Ni1 N7 C16 110.67(10) ?
Ni1 N7 C8 130.12(11) ?
N7 C8 C9 122.12(15) ?
C8 C9 C10 119.93(15) no
C9 C10 C11 119.71(14) no
C10 C11 C12 125.38(14) no
C12 C11 C16 118.02(13) no
C10 C11 C16 116.60(13) no
S17 C12 C13 119.23(12) ?
S17 C12 C11 121.13(11) ?
C11 C12 C13 119.64(14) no
C12 C13 C14 122.08(15) no
C13 C14 C15 120.90(14) no
C14 C15 C16 117.57(14) no
O6 C15 C14 123.42(14) ?
O6 C15 C16 119.01(13) ?
N7 C16 C15 115.85(13) ?
N7 C16 C11 122.42(13) ?
C11 C16 C15 121.72(13) no
C9 C8 H8 120.8(10) no
N7 C8 H8 117.1(10) no
C8 C9 H9 121.1(13) no
C10 C9 H9 118.9(13) no
C11 C10 H10 120.1(11) no
C9 C10 H10 120.1(11) no
C12 C13 H13 119.2(11) no
C14 C13 H13 118.7(11) no
C13 C14 H14 122.2(13) no
C15 C14 H14 116.9(13) no

loop_
_geom_bond_atom_site_label_1
_geom_bond_atom_site_label_2
_geom_bond_site_symmetry_1
_geom_bond_site_symmetry_2
_geom_bond_distance
_geom_bond_publ_flag
Ni1 O2 . . 2.0601(14) yes
Ni1 O3 . . 2.0945(14) yes
Ni1 O4 . . 2.0852(13) yes
Ni1 O5 . . 2.0585(12) yes
Ni1 O6 . . 2.0209(12) yes
Ni1 N7 . . 2.0658(14) yes
S17 O18 . . 1.4655(13) ?
S17 O19 . . 1.4622(13) ?
S17 O20 . . 1.4472(13) ?
S17 C12 . . 1.7601(16) ?
O6 C15 . . 1.3211(19) ?
O2 H2 . . .81(2) no
O2 H2' . . .79(3) no
O3 H3' . . .76(3) no
O3 H3 . . .82(3) no
O4 H4' . . .82(3) no
O4 H4 . . .78(3) no
O5 H5 . . .83(2) no
O5 H5' . . .87(3) no
O1 H1 . . .74(3) no
O1 H1' . . .73(3) no
N7 C8 . . 1.320(2) ?
N7 C16 . . 1.365(2) ?
C8 C9 . . 1.407(2) no
C9 C10 . . 1.362(2) no
C10 C11 . . 1.423(2) no
C11 C12 . . 1.423(2) no
C11 C16 . . 1.417(2) no
C12 C13 . . 1.379(2) no
C13 C14 . . 1.402(2) no
C14 C15 . . 1.383(2) no
C15 C16 . . 1.442(2) no
C8 H8 . . .964(18) no
C9 H9 . . .953(19) no
C10 H10 . . .97(2) no
C13 H13 . . .970(18) no
C14 H14 . . .937(19) no

loop_
_geom_hbond_atom_site_label_D
_geom_hbond_atom_site_label_H
_geom_hbond_atom_site_label_A
_geom_hbond_site_symmetry_A
_geom_hbond_distance_DH
_geom_hbond_distance_HA
_geom_hbond_distance_DA
_geom_hbond_angle_DHA
_geom_hbond_publ_flag
O1 H1 O19 . .74(3) 2.12(3) 2.824(2) 159(3) yes
O1 H1' O6 2_555 .73(3) 2.12(3) 2.830(2) 165(3) yes
O2 H2 O19 2_555 .81(2) 1.96(3) 2.7644(19) 170(2) yes
O2 H2' O4 3_566 .79(3) 2.11(3) 2.879(2) 166(3) yes
O3 H3 O18 2_555 .82(3) 1.98(3) 2.7756(19) 165(3) yes
O3 H3' O1 4_555 .76(3) 2.16(3) 2.900(2) 162(3) yes
O4 H4 O1 4_455 .78(3) 1.93(3) 2.690(2) 166(3) yes
O4 H4' O18 2_455 .82(3) 1.93(2) 2.7133(18) 161(2) yes
O5 H5 O6 3_556 .83(2) 1.94(2) 2.7677(18) 172(2) yes
O5 H5' O20 4_555 .87(3) 1.94(3) 2.8075(18) 169(2) yes
C8 H8 O19 2_555 .964(18) 2.534(16) 3.267(2) 132.8(12) yes
C13 H13 O18 . .970(18) 2.399(19) 2.831(2) 106.4(13) yes
C14 H14 O20 2_445 .937(19) 2.48(2) 3.262(2) 141.2(18) yes

loop_
_geom_torsion_atom_site_label_1
_geom_torsion_atom_site_label_2
_geom_torsion_atom_site_label_3
_geom_torsion_atom_site_label_4
_geom_torsion
_geom_torsion_publ_flag
O3 Ni1 O6 C15 -85.26(10) no
O4 Ni1 O6 C15 96.27(10) no
O5 Ni1 O6 C15 -174.12(10) no
N7 Ni1 O6 C15 6.98(10) no
O2 Ni1 N7 C8 -8.99(14) no
O2 Ni1 N7 C16 170.54(10) no
O3 Ni1 N7 C8 -97.22(14) no
O3 Ni1 N7 C16 82.31(10) no
O4 Ni1 N7 C8 78.30(14) no
O4 Ni1 N7 C16 -102.17(10) no
O6 Ni1 N7 C8 175.03(14) no
O6 Ni1 N7 C16 -5.44(10) no
O18 S17 C12 C13 -4.49(14) no
O19 S17 C12 C13 -123.37(13) no
O20 S17 C12 C13 115.69(13) no
O20 S17 C12 C11 -63.70(14) no
O18 S17 C12 C11 176.12(12) no
O19 S17 C12 C11 57.25(14) no
Ni1 O6 C15 C14 173.08(12) no
Ni1 O6 C15 C16 -7.50(17) no
Ni1 N7 C16 C11 -177.90(11) no
Ni1 N7 C8 C9 178.69(13) no
C8 N7 C16 C11 1.7(2) no
C8 N7 C16 C15 -177.24(13) no
Ni1 N7 C16 C15 3.17(16) no
C16 N7 C8 C9 -.8(2) no
N7 C8 C9 C10 -.5(3) no
C8 C9 C10 C11 .8(3) no
C9 C10 C11 C12 180.00(16) no
C9 C10 C11 C16 .0(2) no
C10 C11 C12 S17 -.2(2) no
C12 C11 C16 C15 -2.4(2) no
C10 C11 C12 C13 -179.61(15) no
C10 C11 C16 C15 177.59(14) no
C12 C11 C16 N7 178.73(14) no
C16 C11 C12 C13 .4(2) no
C10 C11 C16 N7 -1.3(2) no
C16 C11 C12 S17 179.77(11) no
S17 C12 C13 C14 -178.83(12) no
C11 C12 C13 C14 .6(2) no
C12 C13 C14 C15 .5(2) no
C13 C14 C15 C16 -2.4(2) no
C13 C14 C15 O6 177.01(14) no
O6 C15 C16 N7 2.9(2) no
O6 C15 C16 C11 -176.04(13) no
C14 C15 C16 N7 -177.65(13) no
C14 C15 C16 C11 3.4(2) no
